data_7111033
loop_
_publ_author_name
'Clarke, Matthew L.'
'Cole-Hamilton, David J.'
'Slawin, Alexandra M. Z.'
'Woollins, J. Derek'

_publ_section_title
;
 P--N bond formation as a route to highly electron rich phosphine ligands
;
_journal_issue 20
_journal_name_full 'Chemical Communications'
_journal_page_first 2065
_journal_paper_doi 10.1039/b004893n
_journal_year 2000
_chemical_compound_source -
_chemical_formula_analytical 'C24.50 H49 Cl3 N6 P2 Pt'
_chemical_formula_moiety 'C24 H48 Cl2 N6 P2 Pt.[C H2 Cl2]0.5'
_chemical_formula_structural 'C24.50 H49 Cl3 N6 P2 Pt'
_chemical_formula_sum 'C24.5 H49 Cl3 N6 P2 Pt'
_chemical_formula_weight 791.08
_chemical_melting_point ?
_space_group_IT_number 33
_symmetry_cell_setting orthorhombic
_symmetry_space_group_name_Hall 'P 2c -2n'
_symmetry_space_group_name_H-M 'P n a 21'
_atom_sites_solution_hydrogens geom
_atom_sites_solution_primary direct
_atom_sites_solution_secondary difmap
_audit_creation_method SHELXL
_cell_angle_alpha 90.00
_cell_angle_beta 90.00
_cell_angle_gamma 90.00
_cell_formula_units_Z 4
_cell_length_a 18.3979(9)
_cell_length_b 10.7098(6)
_cell_length_c 17.2722(6)
_cell_measurement_reflns_used 149
_cell_measurement_temperature 293(2)
_cell_measurement_theta_max 168
_cell_measurement_theta_min 12
_cell_volume 3403.3(3)
_computing_cell_refinement 'Bruker SMART'
_computing_data_collection 'Bruker SMART'
_computing_data_reduction 'Bruker SHELXTL'
_computing_molecular_graphics 'Bruker SHELXTL'
_computing_publication_material 'Bruker SHELXTL'
_computing_structure_refinement 'SHELXL-93 (Sheldrick, 1993)'
_computing_structure_solution 'SHELXS-86 (Sheldrick, 1990)'
_diffrn_ambient_temperature 293(2)
_diffrn_measurement_device ccd
_diffrn_measurement_method 'phi and omega scans'
_diffrn_radiation_monochromator graphite
_diffrn_radiation_source 'fine-focus sealed tube'
_diffrn_radiation_type MoK\a
_diffrn_radiation_wavelength 0.71073
_diffrn_reflns_av_R_equivalents 0.0983
_diffrn_reflns_av_sigmaI/netI 0.1128
_diffrn_reflns_limit_h_max 19
_diffrn_reflns_limit_h_min -20
_diffrn_reflns_limit_k_max 11
_diffrn_reflns_limit_k_min -7
_diffrn_reflns_limit_l_max 19
_diffrn_reflns_limit_l_min -18
_diffrn_reflns_number 14076
_diffrn_reflns_theta_max 23.20
_diffrn_reflns_theta_min 2.20
_diffrn_standards_decay_% -
_diffrn_standards_interval_count -
_diffrn_standards_interval_time -
_diffrn_standards_number -
_exptl_absorpt_coefficient_mu 4.476
_exptl_absorpt_correction_T_max 0.693216
_exptl_absorpt_correction_T_min 0.268615
_exptl_absorpt_correction_type sadabs
_exptl_crystal_colour colourless
_exptl_crystal_density_diffrn 1.544
_exptl_crystal_density_meas ?
_exptl_crystal_density_method -
_exptl_crystal_description prism
_exptl_crystal_F_000 1588
_exptl_crystal_size_max .23
_exptl_crystal_size_mid .1
_exptl_crystal_size_min .1
_refine_diff_density_max 1.742
_refine_diff_density_min -1.427
_refine_diff_density_rms 0.154
_refine_ls_abs_structure_details 'Flack H D (1983), Acta Cryst. A39, 876-881'
_refine_ls_abs_structure_Flack 0.001(11)
_refine_ls_extinction_coef 0.00000(9)
_refine_ls_extinction_expression Fc^*^=kFc[1+0.001xFc^2^\l^3^/sin(2\q)]^-1/4^
_refine_ls_extinction_method SHELXL
_refine_ls_goodness_of_fit_all 0.748
_refine_ls_goodness_of_fit_obs 0.853
_refine_ls_hydrogen_treatment riding
_refine_ls_matrix_type full
_refine_ls_number_parameters 344
_refine_ls_number_reflns 4758
_refine_ls_number_restraints 1
_refine_ls_restrained_S_all 0.957
_refine_ls_restrained_S_obs 0.852
_refine_ls_R_factor_all 0.0638
_refine_ls_R_factor_obs 0.0428
_refine_ls_shift/esd_max -2.346
_refine_ls_shift/esd_mean 0.026
_refine_ls_structure_factor_coef Fsqd
_refine_ls_weighting_details 'w=1/[\s^2^(Fo^2^)+(0.0509P)^2^+0.0000P] where P=(Fo^2^+2Fc^2^)/3'
_refine_ls_weighting_scheme calc
_refine_ls_wR_factor_all 0.1247
_refine_ls_wR_factor_obs 0.0929
_reflns_number_observed 3358
_reflns_number_total 4808
_reflns_observed_criterion >2sigma(I)
_cod_data_source_file b004893nsup1.cif
_cod_data_source_block 6
_cod_depositor_comments
;
The following automatic conversions were performed:

'_chemical_melting_point' value '-' was changed to '?' - the value is
undefined or not given.

'_symmetry_cell_setting' value
'Orthorhombic' changed to 'orthorhombic' according to
/home/saulius/struct/CIF-dictionaries/cif_core.dic dictionary named
'cif_core.dic' version 2.4.2 from 2011-04-26.

Automatic conversion script
Id: cif_fix_values 1891 2012-01-12 08:04:46Z andrius 

The following automatic conversions were performed:

'_exptl_crystal_density_meas' value '-' was changed to '?' - the
value is perceived as not measured.

Automatic conversion script
Id: cif_fix_values 3008 2015-01-20 13:52:24Z robertas 

The following automatic conversions were performed:

'_refine_ls_weighting_scheme' value 'calc
w=1/[\s^2^(Fo^2^)+(0.0509P)^2^+0.0000P] where P=(Fo^2^+2Fc^2^)/3' was
changed to 'calc'. New tag '_refine_ls_weighting_details' was
created. The value of the new tag was set to
'w=1/[\s^2^(Fo^2^)+(0.0509P)^2^+0.0000P] where P=(Fo^2^+2Fc^2^)/3'.

Automatic conversion script
Id: cif_fix_values 3143 2015-03-26 13:38:13Z robertas 
;
_cod_original_sg_symbol_H-M Pna2(1)
_cod_original_formula_sum 'C24.50 H49 Cl3 N6 P2 Pt'
_cod_database_code 7111033

loop_
_symmetry_equiv_pos_as_xyz
'x, y, z'
'-x, -y, z+1/2'
'x+1/2, -y+1/2, z'
'-x+1/2, y+1/2, z+1/2'

loop_
_atom_site_aniso_label
_atom_site_aniso_U_11
_atom_site_aniso_U_22
_atom_site_aniso_U_33
_atom_site_aniso_U_23
_atom_site_aniso_U_13
_atom_site_aniso_U_12
Pt1 0.0273(2) 0.0544(3) 0.0444(2) 0.0017(6) 0.0036(3) 0.0001(2)
Cl1 0.0286(15) 0.099(3) 0.072(2) 0.010(2) 0.0007(14) 0.005(2)
Cl2 0.051(2) 0.139(4) 0.049(2) 0.004(2) 0.0153(15) 0.013(2)
P1 0.0280(14) 0.056(2) 0.040(2) 0.003(2) 0.0006(13) 0.0018(13)
P2 0.0351(14) 0.054(2) 0.037(2) -0.0036(15) 0.0030(12) -0.0035(12)
N1 0.047(6) 0.061(8) 0.049(6) -0.018(5) 0.003(4) -0.009(5)
C2 0.056(8) 0.091(13) 0.064(9) -0.030(9) -0.002(7) 0.003(8)
C3 0.128(16) 0.081(15) 0.141(18) -0.041(13) 0.008(13) -0.029(12)
C4 0.141(19) 0.132(20) 0.157(20) -0.076(17) 0.051(16) -0.075(15)
C5 0.027(6) 0.113(14) 0.081(10) -0.008(9) -0.001(6) -0.019(7)
N6 0.026(6) 0.072(9) 0.057(7) 0.004(6) 0.004(5) 0.003(5)
C7 0.040(7) 0.070(9) 0.076(9) -0.013(8) -0.002(6) 0.012(7)
C8 0.052(8) 0.078(11) 0.066(9) 0.005(8) 0.003(6) -0.005(7)
C9 0.054(9) 0.158(21) 0.099(13) 0.005(13) 0.034(8) -0.018(10)
C10 0.034(7) 0.077(11) 0.108(12) 0.016(10) 0.025(7) -0.001(7)
N11 0.051(6) 0.060(9) 0.041(6) 0.000(5) 0.003(4) 0.003(5)
C12 0.071(10) 0.081(13) 0.081(11) 0.000(9) 0.010(8) 0.017(8)
C13 0.212(27) 0.098(19) 0.156(22) 0.039(17) -0.058(20) 0.051(18)
C14 0.099(14) 0.126(20) 0.125(18) 0.023(14) -0.041(12) 0.016(12)
C15 0.067(9) 0.116(15) 0.084(11) 0.036(10) -0.016(8) 0.028(10)
N16 0.049(6) 0.055(7) 0.042(5) -0.017(5) -0.006(4) 0.007(5)
C17 0.079(8) 0.041(8) 0.074(13) -0.015(9) -0.003(8) -0.006(6)
C18 0.103(10) 0.050(9) 0.127(16) 0.007(13) -0.003(14) 0.013(7)
C19 0.079(11) 0.114(17) 0.125(15) -0.006(12) -0.037(11) 0.023(10)
C20 0.043(7) 0.075(12) 0.091(11) -0.015(9) -0.011(7) 0.009(7)
N21 0.041(7) 0.039(7) 0.035(6) 0.003(5) 0.007(5) -0.009(5)
C22 0.074(9) 0.072(11) 0.048(8) 0.007(8) 0.000(7) 0.011(7)
C23 0.218(24) 0.096(16) 0.038(9) -0.003(9) 0.019(10) -0.026(15)
C24 0.133(15) 0.119(18) 0.054(10) -0.017(10) 0.008(9) -0.034(13)
C25 0.062(9) 0.089(13) 0.040(8) -0.013(8) 0.014(7) 0.003(8)
N26 0.026(4) 0.064(7) 0.055(6) 0.012(5) 0.000(4) -0.014(4)
C27 0.037(7) 0.083(11) 0.082(10) -0.009(9) -0.008(6) -0.002(7)
C28 0.056(9) 0.102(14) 0.187(20) 0.044(13) -0.024(10) -0.035(10)
C29 0.102(13) 0.108(15) 0.163(28) 0.006(14) -0.023(13) -0.051(11)
C30 0.063(7) 0.072(9) 0.092(9) 0.017(18) -0.001(14) -0.022(6)
C40 0.200(40) 0.280(55) 0.028(17) 0.092(25) -0.078(22) -0.199(41)
Cl3 0.110(6) 0.118(7) 0.090(8) -0.044(6) -0.026(5) 0.073(5)
Cl4 0.098(6) 0.122(8) 0.128(8) -0.003(7) 0.035(5) -0.046(6)

loop_
_atom_site_label
_atom_site_type_symbol
_atom_site_fract_x
_atom_site_fract_y
_atom_site_fract_z
_atom_site_U_iso_or_equiv
_atom_site_thermal_displace_type
_atom_site_occupancy
_atom_site_calc_flag
_atom_site_refinement_flags
Pt1 Pt 0.34007(2) 0.77996(4) 0.38645(4) 0.0420(2) Uani 1 d .
Cl1 Cl 0.22378(14) 0.8309(4) 0.3323(2) 0.0668(9) Uani 1 d .
Cl2 Cl 0.2805(2) 0.7972(4) 0.5077(2) 0.0798(12) Uani 1 d .
P1 P 0.37925(15) 0.7611(3) 0.2624(2) 0.0412(8) Uani 1 d .
P2 P 0.44539(14) 0.7368(3) 0.4464(2) 0.0419(8) Uani 1 d .
N1 N 0.3488(5) 0.6305(10) 0.2267(6) 0.052(3) Uani 1 d .
C2 C 0.3737(7) 0.5714(15) 0.1523(8) 0.070(4) Uani 1 d .
H2A H 0.4262(7) 0.5740(15) 0.1483(8) 0.084 Uiso 1 calc R
H2B H 0.3529(7) 0.6145(15) 0.1081(8) 0.084 Uiso 1 calc R
C3 C 0.3472(11) 0.4392(18) 0.1559(12) 0.116(7) Uani 1 d .
H3A H 0.3850(11) 0.3843(18) 0.1752(12) 0.140 Uiso 1 calc R
H3B H 0.3324(11) 0.4105(18) 0.1050(12) 0.140 Uiso 1 calc R
C4 C 0.2839(12) 0.4415(22) 0.2101(13) 0.143(9) Uani 1 d .
H4A H 0.2392(12) 0.4330(22) 0.1808(13) 0.172 Uiso 1 calc R
H4B H 0.2872(12) 0.3714(22) 0.2455(13) 0.172 Uiso 1 calc R
C5 C 0.2821(6) 0.5583(15) 0.2543(9) 0.073(4) Uani 1 d .
H5A H 0.2850(6) 0.5419(15) 0.3095(9) 0.088 Uiso 1 calc R
H5B H 0.2379(6) 0.6046(15) 0.2437(9) 0.088 Uiso 1 calc R
N6 N 0.4697(6) 0.7606(14) 0.2369(8) 0.051(3) Uani 1 d .
C7 C 0.5203(6) 0.6654(13) 0.2574(7) 0.062(3) Uani 1 d .
H7A H 0.4971(6) 0.5841(13) 0.2586(7) 0.074 Uiso 1 calc R
H7B H 0.5420(6) 0.6819(13) 0.3076(7) 0.074 Uiso 1 calc R
C8 C 0.5772(7) 0.6724(16) 0.1929(8) 0.066(4) Uani 1 d .
H8A H 0.6248(7) 0.6471(16) 0.2112(8) 0.079 Uiso 1 calc R
H8B H 0.5636(7) 0.6215(16) 0.1488(8) 0.079 Uiso 1 calc R
C9 C 0.5752(8) 0.8039(20) 0.1743(11) 0.104(6) Uani 1 d .
H9A H 0.5960(8) 0.8187(20) 0.1235(11) 0.125 Uiso 1 calc R
H9B H 0.6025(8) 0.8516(20) 0.2122(11) 0.125 Uiso 1 calc R
C10 C 0.4974(6) 0.8402(15) 0.1757(9) 0.073(4) Uani 1 d .
H10A H 0.4914(6) 0.9279(15) 0.1881(9) 0.088 Uiso 1 calc R
H10B H 0.4738(6) 0.8227(15) 0.1266(9) 0.088 Uiso 1 calc R
N11 N 0.3488(5) 0.8768(10) 0.2091(5) 0.050(3) Uani 1 d .
C12 C 0.3470(8) 1.0079(16) 0.2340(9) 0.078(5) Uani 1 d .
H12A H 0.3242(8) 1.0158(16) 0.2845(9) 0.093 Uiso 1 calc R
H12B H 0.3956(8) 1.0424(16) 0.2366(9) 0.093 Uiso 1 calc R
C13 C 0.3026(15) 1.0731(23) 0.1729(14) 0.156(10) Uani 1 d .
H13A H 0.2661(15) 1.1256(23) 0.1971(14) 0.187 Uiso 1 calc R
H13B H 0.3337(15) 1.1255(23) 0.1414(14) 0.187 Uiso 1 calc R
C14 C 0.2684(10) 0.9816(21) 0.1260(14) 0.117(7) Uani 1 d .
H14A H 0.2736(10) 1.0038(21) 0.0719(14) 0.140 Uiso 1 calc R
H14B H 0.2169(10) 0.9781(21) 0.1380(14) 0.140 Uiso 1 calc R
C15 C 0.3016(8) 0.8594(17) 0.1400(9) 0.089(5) Uani 1 d .
H15A H 0.2646(8) 0.7969(17) 0.1500(9) 0.107 Uiso 1 calc R
H15B H 0.3302(8) 0.8333(17) 0.0957(9) 0.107 Uiso 1 calc R
N16 N 0.4725(5) 0.5921(9) 0.4280(5) 0.049(3) Uani 1 d .
C17 C 0.4233(7) 0.4922(10) 0.3995(12) 0.065(4) Uani 1 d .
H17A H 0.3821(7) 0.4811(10) 0.4339(12) 0.078 Uiso 1 calc R
H17B H 0.4056(7) 0.5108(10) 0.3479(12) 0.078 Uiso 1 calc R
C18 C 0.4706(8) 0.3806(12) 0.3993(15) 0.093(5) Uani 1 d .
H18A H 0.4951(8) 0.3716(12) 0.3500(15) 0.112 Uiso 1 calc R
H18B H 0.4426(8) 0.3057(12) 0.4096(15) 0.112 Uiso 1 calc R
C19 C 0.5216(9) 0.4033(18) 0.4599(11) 0.106(6) Uani 1 d .
H19A H 0.5008(9) 0.3804(18) 0.5095(11) 0.127 Uiso 1 calc R
H19B H 0.5652(9) 0.3540(18) 0.4518(11) 0.127 Uiso 1 calc R
C20 C 0.5393(6) 0.5373(14) 0.4588(9) 0.069(4) Uani 1 d .
H20A H 0.5805(6) 0.5543(14) 0.4254(9) 0.083 Uiso 1 calc R
H20B H 0.5497(6) 0.5682(14) 0.5104(9) 0.083 Uiso 1 calc R
N21 N 0.4491(6) 0.7466(12) 0.5433(6) 0.038(3) Uani 1 d .
C22 C 0.4205(7) 0.6431(14) 0.5911(7) 0.064(4) Uani 1 d .
H22A H 0.4547(7) 0.5742(14) 0.5924(7) 0.077 Uiso 1 calc R
H22B H 0.3747(7) 0.6132(14) 0.5705(7) 0.077 Uiso 1 calc R
C23 C 0.4103(13) 0.6959(18) 0.6694(9) 0.117(8) Uani 1 d .
H23A H 0.4344(13) 0.6443(18) 0.7078(9) 0.141 Uiso 1 calc R
H23B H 0.3590(13) 0.7005(18) 0.6821(9) 0.141 Uiso 1 calc R
C24 C 0.4416(11) 0.8180(20) 0.6679(9) 0.102(6) Uani 1 d .
H24A H 0.4103(11) 0.8759(20) 0.6954(9) 0.122 Uiso 1 calc R
H24B H 0.4884(11) 0.8167(20) 0.6937(9) 0.122 Uiso 1 calc R
C25 C 0.4507(7) 0.8595(14) 0.5877(7) 0.064(4) Uani 1 d .
H25A H 0.4967(7) 0.9026(14) 0.5810(7) 0.077 Uiso 1 calc R
H25B H 0.4115(7) 0.9149(14) 0.5725(7) 0.077 Uiso 1 calc R
N26 N 0.5111(4) 0.8383(10) 0.4223(5) 0.048(3) Uani 1 d .
C27 C 0.5853(6) 0.8345(14) 0.4527(9) 0.068(4) Uani 1 d .
H27A H 0.6130(6) 0.7674(14) 0.4293(9) 0.081 Uiso 1 calc R
H27B H 0.5855(6) 0.8244(14) 0.5085(9) 0.081 Uiso 1 calc R
C28 C 0.6153(8) 0.9626(16) 0.4291(11) 0.115(7) Uani 1 d .
H28A H 0.6423(8) 0.9983(16) 0.4720(11) 0.138 Uiso 1 calc R
H28B H 0.6484(8) 0.9528(16) 0.3858(11) 0.138 Uiso 1 calc R
C29 C 0.5602(9) 1.0417(17) 0.4086(14) 0.124(9) Uani 1 d .
H29A H 0.5746(9) 1.0927(17) 0.3648(14) 0.149 Uiso 1 calc R
H29B H 0.5480(9) 1.0964(17) 0.4515(14) 0.149 Uiso 1 calc R
C30 C 0.4954(6) 0.9614(11) 0.3874(15) 0.075(3) Uani 1 d .
H30A H 0.4509(6) 0.9963(11) 0.4083(15) 0.090 Uiso 1 calc R
H30B H 0.4906(6) 0.9546(11) 0.3316(15) 0.090 Uiso 1 calc R
C40 C 0.7610(22) 0.8650(45) -0.0669(16) 0.169(25) Uani 0.50 d P
H40A H 0.7487(22) 0.9438(45) -0.0913(16) 0.203 Uiso 0.50 calc PR
H40B H 0.8004(22) 0.8828(45) -0.0312(16) 0.203 Uiso 0.50 calc PR
Cl3 Cl 0.7940(5) 0.7835(10) -0.1309(6) 0.106(4) Uani 0.50 d P
Cl4 Cl 0.6865(5) 0.8251(10) -0.0096(6) 0.116(3) Uani 0.50 d P

loop_
_atom_type_symbol
_atom_type_description
_atom_type_scat_dispersion_real
_atom_type_scat_dispersion_imag
_atom_type_scat_source
C C 0.0033 0.0016 'International Tables Vol C Tables 4.2.6.8 and 6.1.1.4'
H H 0.0000 0.0000 'International Tables Vol C Tables 4.2.6.8 and 6.1.1.4'
N N 0.0061 0.0033 'International Tables Vol C Tables 4.2.6.8 and 6.1.1.4'
P P 0.1023 0.0942 'International Tables Vol C Tables 4.2.6.8 and 6.1.1.4'
Cl Cl 0.1484 0.1585 'International Tables Vol C Tables 4.2.6.8 and 6.1.1.4'
Pt Pt -1.7033 8.3905 'International Tables Vol C Tables 4.2.6.8 and 6.1.1.4'

loop_
_geom_angle_atom_site_label_1
_geom_angle_atom_site_label_2
_geom_angle_atom_site_label_3
_geom_angle
P2 Pt1 P1 98.24(10)
P2 Pt1 Cl2 90.42(11)
P1 Pt1 Cl2 170.98(11)
P2 Pt1 Cl1 175.39(11)
P1 Pt1 Cl1 86.31(11)
Cl2 Pt1 Cl1 85.08(11)
N1 P1 N11 108.6(6)
N1 P1 N6 103.5(6)
N11 P1 N6 100.9(6)
N1 P1 Pt1 108.9(4)
N11 P1 Pt1 110.7(4)
N6 P1 Pt1 123.3(5)
N16 P2 N21 103.8(6)
N16 P2 N26 109.9(5)
N21 P2 N26 100.2(5)
N16 P2 Pt1 111.3(3)
N21 P2 Pt1 118.9(4)
N26 P2 Pt1 111.9(3)
C2 N1 C5 107.4(10)
C2 N1 P1 125.5(9)
C5 N1 P1 126.4(8)
N1 C2 C3 105.3(13)
C2 C3 C4 105.2(16)
C5 C4 C3 111.0(14)
C4 C5 N1 104.5(11)
C7 N6 C10 111.9(10)
C7 N6 P1 124.7(11)
C10 N6 P1 121.6(10)
N6 C7 C8 103.3(11)
C9 C8 C7 101.1(12)
C8 C9 C10 106.0(12)
N6 C10 C9 101.3(13)
C15 N11 C12 110.0(11)
C15 N11 P1 123.6(10)
C12 N11 P1 124.4(9)
C13 C12 N11 104.5(15)
C14 C13 C12 108.7(18)
C13 C14 C15 109.8(17)
N11 C15 C14 105.3(15)
C20 N16 C17 110.2(10)
C20 N16 P2 123.9(8)
C17 N16 P2 123.5(8)
C18 C17 N16 102.9(12)
C17 C18 C19 104.4(16)
C20 C19 C18 107.5(14)
C19 C20 N16 102.1(10)
C25 N21 C22 110.0(11)
C25 N21 P2 126.0(10)
C22 N21 P2 119.6(10)
N21 C22 C23 105.6(13)
C22 C23 C24 106.4(13)
C25 C24 C23 109.9(13)
C24 C25 N21 104.3(14)
C27 N26 C30 110.7(9)
C27 N26 P2 124.4(8)
C30 N26 P2 122.6(7)
N26 C27 C28 102.5(11)
C29 C28 C27 110.8(13)
C28 C29 C30 107.2(14)
N26 C30 C29 104.7(13)
Cl3 C40 Cl4 125.5(23)

loop_
_geom_bond_atom_site_label_1
_geom_bond_atom_site_label_2
_geom_bond_distance
Pt1 P2 2.246(3)
Pt1 P1 2.270(3)
Pt1 Cl2 2.371(3)
Pt1 Cl1 2.398(3)
P1 N1 1.628(10)
P1 N11 1.642(11)
P1 N6 1.721(11)
P2 N16 1.659(10)
P2 N21 1.678(12)
P2 N26 1.678(9)
N1 C2 1.503(15)
N1 C5 1.526(15)
C2 C3 1.50(2)
C3 C4 1.49(2)
C4 C5 1.47(2)
N6 C7 1.43(2)
N6 C10 1.45(2)
C7 C8 1.53(2)
C8 C9 1.44(2)
C9 C10 1.49(2)
N11 C15 1.49(2)
N11 C12 1.47(2)
C12 C13 1.51(2)
C13 C14 1.42(3)
C14 C15 1.46(2)
N16 C20 1.461(14)
N16 C17 1.485(14)
C17 C18 1.48(2)
C18 C19 1.43(2)
C19 C20 1.47(2)
N21 C25 1.43(2)
N21 C22 1.48(2)
C22 C23 1.48(2)
C23 C24 1.43(2)
C24 C25 1.47(2)
N26 C27 1.463(13)
N26 C30 1.479(15)
C27 C28 1.53(2)
C28 C29 1.37(2)
C29 C30 1.51(2)
C40 Cl3 1.53(5)
C40 Cl4 1.74(3)

loop_
_geom_torsion_atom_site_label_1
_geom_torsion_atom_site_label_2
_geom_torsion_atom_site_label_3
_geom_torsion_atom_site_label_4
_geom_torsion
P2 Pt1 P1 N1 105.4(4)
Cl2 Pt1 P1 N1 -58.1(10)
Cl1 Pt1 P1 N1 -75.4(4)
P2 Pt1 P1 N11 -135.3(4)
Cl2 Pt1 P1 N11 61.2(10)
Cl1 Pt1 P1 N11 44.0(4)
P2 Pt1 P1 N6 -16.0(6)
Cl2 Pt1 P1 N6 -179.5(9)
Cl1 Pt1 P1 N6 163.2(6)
P1 Pt1 P2 N16 -63.4(4)
Cl2 Pt1 P2 N16 114.0(4)
Cl1 Pt1 P2 N16 126.0(15)
P1 Pt1 P2 N21 176.1(5)
Cl2 Pt1 P2 N21 -6.4(5)
Cl1 Pt1 P2 N21 5.6(17)
P1 Pt1 P2 N26 60.0(4)
Cl2 Pt1 P2 N26 -122.5(4)
Cl1 Pt1 P2 N26 -110.5(16)
N11 P1 N1 C2 71.7(11)
N6 P1 N1 C2 -34.9(12)
Pt1 P1 N1 C2 -167.7(9)
N11 P1 N1 C5 -97.1(11)
N6 P1 N1 C5 156.3(11)
Pt1 P1 N1 C5 23.6(11)
C5 N1 C2 C3 -25.5(15)
P1 N1 C2 C3 164.0(12)
N1 C2 C3 C4 24.2(21)
C2 C3 C4 C5 -14.6(27)
C3 C4 C5 N1 -1.0(25)
C2 N1 C5 C4 16.4(17)
P1 N1 C5 C4 -173.2(14)
N1 P1 N6 C7 -57.5(13)
N11 P1 N6 C7 -169.9(12)
Pt1 P1 N6 C7 66.3(14)
N1 P1 N6 C10 105.9(13)
N11 P1 N6 C10 -6.4(14)
Pt1 P1 N6 C10 -130.3(11)
C10 N6 C7 C8 -11.3(15)
P1 N6 C7 C8 153.5(11)
N6 C7 C8 C9 31.6(14)
C7 C8 C9 C10 -41.1(16)
C7 N6 C10 C9 -13.0(17)
P1 N6 C10 C9 -178.4(12)
C8 C9 C10 N6 34.2(17)
N1 P1 N11 C15 -0.3(11)
N6 P1 N11 C15 108.1(11)
Pt1 P1 N11 C15 -119.8(10)
N1 P1 N11 C12 162.1(9)
N6 P1 N11 C12 -89.5(10)
Pt1 P1 N11 C12 42.5(10)
C15 N11 C12 C13 -5.4(18)
P1 N11 C12 C13 -169.8(14)
N11 C12 C13 C14 11.8(25)
C12 C13 C14 C15 -14.1(28)
C12 N11 C15 C14 -2.7(17)
P1 N11 C15 C14 161.9(11)
C13 C14 C15 N11 10.4(23)
N21 P2 N16 C20 -51.2(11)
N26 P2 N16 C20 55.3(11)
Pt1 P2 N16 C20 179.8(9)
N21 P2 N16 C17 109.4(12)
N26 P2 N16 C17 -144.2(11)
Pt1 P2 N16 C17 -19.6(12)
C20 N16 C17 C18 -11.9(18)
P2 N16 C17 C18 -174.8(12)
N16 C17 C18 C19 29.5(20)
C17 C18 C19 C20 -37.5(20)
C18 C19 C20 N16 29.0(18)
C17 N16 C20 C19 -9.6(16)
P2 N16 C20 C19 153.2(11)
N16 P2 N21 C25 161.6(10)
N26 P2 N21 C25 48.0(12)
Pt1 P2 N21 C25 -74.2(11)
N16 P2 N21 C22 -44.4(11)
N26 P2 N21 C22 -158.0(10)
Pt1 P2 N21 C22 79.8(11)
C25 N21 C22 C23 -4.7(16)
P2 N21 C22 C23 -162.5(12)
N21 C22 C23 C24 -7.7(20)
C22 C23 C24 C25 17.4(24)
C23 C24 C25 N21 -20.0(21)
C22 N21 C25 C24 14.7(16)
P2 N21 C25 C24 170.8(11)
N16 P2 N26 C27 -56.3(11)
N21 P2 N26 C27 52.5(11)
Pt1 P2 N26 C27 179.4(9)
N16 P2 N26 C30 142.6(13)
N21 P2 N26 C30 -108.5(14)
Pt1 P2 N26 C30 18.4(14)
C30 N26 C27 C28 -3.3(17)
P2 N26 C27 C28 -166.3(10)
N26 C27 C28 C29 15.7(20)
C27 C28 C29 C30 -21.4(25)
C27 N26 C30 C29 -8.5(20)
P2 N26 C30 C29 154.8(12)
C28 C29 C30 N26 18.4(24)
